data_7026337
loop_
_publ_author_name
'Xu, Feng'
'Huang, Wei'
'You, Xiao-Zeng'

_publ_section_title
;
 Novel cyano-bridged mixed-valent copper complexes formed by completely in
 situ synthetic method via the cleavage of C-C bond in acetonitrile.
;
_journal_issue 44
_journal_name_full 'Dalton transactions (Cambridge, England : 2003)'
_journal_page_first 10652
_journal_page_last 10658
_journal_paper_doi 10.1039/c0dt00345j
_journal_volume 39
_journal_year 2010
_chemical_formula_moiety 'C52 H40 Cu3 N12, 3(B F4)'
_chemical_formula_sum 'C52 H40 B3 Cu3 F12 N12'
_chemical_formula_weight 1284.01
_chemical_name_systematic
;
?
;
_space_group_IT_number 15
_symmetry_cell_setting monoclinic
_symmetry_space_group_name_Hall '-C 2yc'
_symmetry_space_group_name_H-M 'C 1 2/c 1'
_atom_sites_solution_hydrogens geom
_atom_sites_solution_primary direct
_atom_sites_solution_secondary difmap
_audit_creation_method SHELXL-97
_cell_angle_alpha 90.00
_cell_angle_beta 110.934(3)
_cell_angle_gamma 90.00
_cell_formula_units_Z 8
_cell_length_a 23.108(5)
_cell_length_b 21.442(5)
_cell_length_c 23.436(6)
_cell_measurement_reflns_used 5496
_cell_measurement_temperature 291(2)
_cell_measurement_theta_max 23.024
_cell_measurement_theta_min 2.552
_cell_volume 10846(4)
_computing_cell_refinement SMART
_computing_data_collection 'SMART (BRUKER 2000)'
_computing_data_reduction 'SAINT (BRUKER 2000)'
_computing_molecular_graphics 'SHELXL-97 (Sheldrick, 1997)'
_computing_publication_material 'SHELXL-97 (Sheldrick, 1997)'
_computing_structure_refinement 'SHELXL-97 (Sheldrick, 1997)'
_computing_structure_solution 'SHELXL-97 (Sheldrick, 1997)'
_diffrn_ambient_temperature 291(2)
_diffrn_measured_fraction_theta_full 0.999
_diffrn_measured_fraction_theta_max 0.999
_diffrn_measurement_device_type 'Bruker CCD area detector'
_diffrn_measurement_method 'phi and omega scans'
_diffrn_radiation_monochromator graphite
_diffrn_radiation_source 'fine-focus sealed tube'
_diffrn_radiation_type MoK\a
_diffrn_radiation_wavelength 0.71073
_diffrn_reflns_av_R_equivalents 0.0462
_diffrn_reflns_av_sigmaI/netI 0.0606
_diffrn_reflns_limit_h_max 25
_diffrn_reflns_limit_h_min -27
_diffrn_reflns_limit_k_max 25
_diffrn_reflns_limit_k_min -25
_diffrn_reflns_limit_l_max 25
_diffrn_reflns_limit_l_min -27
_diffrn_reflns_number 27348
_diffrn_reflns_theta_full 25.00
_diffrn_reflns_theta_max 25.00
_diffrn_reflns_theta_min 1.81
_diffrn_standards_decay_% 0
_diffrn_standards_interval_count 0
_diffrn_standards_interval_time 0
_diffrn_standards_number 0
_exptl_absorpt_coefficient_mu 1.257
_exptl_absorpt_correction_T_max 0.8846
_exptl_absorpt_correction_T_min 0.8638
_exptl_absorpt_correction_type multi-scan
_exptl_absorpt_process_details 'SADABS, Bruker(2000)'
_exptl_crystal_colour 'dark yellow'
_exptl_crystal_density_diffrn 1.573
_exptl_crystal_density_method 'not measured'
_exptl_crystal_description block
_exptl_crystal_F_000 5168
_exptl_crystal_size_max 0.12
_exptl_crystal_size_mid 0.11
_exptl_crystal_size_min 0.10
_refine_diff_density_max 0.464
_refine_diff_density_min -0.552
_refine_diff_density_rms 0.063
_refine_ls_extinction_method none
_refine_ls_goodness_of_fit_ref 0.892
_refine_ls_hydrogen_treatment constr
_refine_ls_matrix_type full
_refine_ls_number_parameters 763
_refine_ls_number_reflns 9545
_refine_ls_number_restraints 6
_refine_ls_restrained_S_all 0.894
_refine_ls_R_factor_all 0.0815
_refine_ls_R_factor_gt 0.0464
_refine_ls_shift/su_max 0.001
_refine_ls_shift/su_mean 0.000
_refine_ls_structure_factor_coef Fsqd
_refine_ls_weighting_details 'calc w=1/[\s^2^(Fo^2^)+(0.0645P)^2^] where P=(Fo^2^+2Fc^2^)/3'
_refine_ls_weighting_scheme calc
_refine_ls_wR_factor_gt 0.1098
_refine_ls_wR_factor_ref 0.1227
_reflns_number_gt 5744
_reflns_number_total 9545
_reflns_threshold_expression >2sigma(I)
_cod_data_source_file c0dt00345j.txt
_cod_data_source_block 3
_cod_original_sg_symbol_H-M 'C 2/c'
_cod_database_code 7026337

loop_
_symmetry_equiv_pos_as_xyz
'x, y, z'
'-x, y, -z+1/2'
'x+1/2, y+1/2, z'
'-x+1/2, y+1/2, -z+1/2'
'-x, -y, -z'
'x, -y, z-1/2'
'-x+1/2, -y+1/2, -z'
'x+1/2, -y+1/2, z-1/2'

loop_
_atom_site_label
_atom_site_type_symbol
_atom_site_fract_x
_atom_site_fract_y
_atom_site_fract_z
_atom_site_U_iso_or_equiv
_atom_site_adp_type
_atom_site_occupancy
_atom_site_symmetry_multiplicity
_atom_site_calc_flag
_atom_site_refinement_flags
Cu1 Cu 0.11803(2) 0.15456(2) 0.06150(2) 0.05342(15) Uani 1 1 d .
Cu2 Cu 0.20014(2) 0.35151(2) 0.17827(2) 0.05879(17) Uani 1 1 d .
Cu3 Cu 0.11913(2) 0.57014(2) 0.13715(2) 0.05119(15) Uani 1 1 d .
B1 B 0.2280(4) 0.9376(5) 0.0122(4) 0.117(3) Uani 1 1 d .
B2 B 0.5283(3) 0.2438(3) 0.4125(3) 0.0738(15) Uani 1 1 d .
B3 B 0.5000 0.5593(5) 0.2500 0.110(4) Uani 1 2 d S
B4 B 0.0000 0.3502(18) 0.2500 0.213(10) Uani 1 2 d S
C1 C 0.0839(2) 0.0618(2) -0.0408(2) 0.0740(13) Uani 1 1 d .
H1 H 0.1259 0.0605 -0.0349 0.089 Uiso 1 1 calc R
C2 C 0.0429(3) 0.0278(2) -0.0878(2) 0.0920(16) Uani 1 1 d .
H2 H 0.0567 0.0039 -0.1135 0.110 Uiso 1 1 calc R
C3 C -0.0180(3) 0.0301(3) -0.0957(3) 0.1016(19) Uani 1 1 d .
H3 H -0.0463 0.0080 -0.1277 0.122 Uiso 1 1 calc R
C4 C -0.0388(2) 0.0642(2) -0.0573(2) 0.0874(15) Uani 1 1 d .
H4 H -0.0807 0.0655 -0.0628 0.105 Uiso 1 1 calc R
C5 C 0.0048(2) 0.09708(18) -0.0100(2) 0.0618(11) Uani 1 1 d .
C6 C -0.0099(2) 0.13270(18) 0.0361(2) 0.0614(11) Uani 1 1 d .
C7 C -0.0688(2) 0.1363(2) 0.0397(3) 0.0816(15) Uani 1 1 d .
H7 H -0.1025 0.1174 0.0101 0.098 Uiso 1 1 calc R
C8 C -0.0765(3) 0.1678(3) 0.0870(3) 0.0962(18) Uani 1 1 d .
H8 H -0.1155 0.1709 0.0898 0.115 Uiso 1 1 calc R
C9 C -0.0260(3) 0.1948(2) 0.1307(3) 0.0903(16) Uani 1 1 d .
H9 H -0.0300 0.2152 0.1641 0.108 Uiso 1 1 calc R
C10 C 0.0306(2) 0.1911(2) 0.1237(2) 0.0762(13) Uani 1 1 d .
H10 H 0.0644 0.2108 0.1524 0.091 Uiso 1 1 calc R
C11 C 0.1659(3) 0.0532(2) 0.1706(2) 0.107(2) Uani 1 1 d .
H11 H 0.1289 0.0603 0.1769 0.128 Uiso 1 1 calc R
C12 C 0.2075(4) 0.0079(3) 0.2061(3) 0.136(3) Uani 1 1 d .
H12 H 0.1984 -0.0159 0.2349 0.163 Uiso 1 1 calc R
C13 C 0.2617(4) 0.0008(3) 0.1959(4) 0.149(3) Uani 1 1 d U
H13 H 0.2905 -0.0281 0.2193 0.179 Uiso 1 1 calc R
C14 C 0.2757(3) 0.0344(3) 0.1527(3) 0.133(3) Uani 1 1 d U
H14 H 0.3129 0.0285 0.1466 0.160 Uiso 1 1 calc R
C15 C 0.2328(3) 0.0772(2) 0.1186(2) 0.0848(16) Uani 1 1 d .
C16 C 0.2416(2) 0.1141(2) 0.0697(2) 0.0724(13) Uani 1 1 d .
C17 C 0.2974(2) 0.1165(3) 0.0584(3) 0.101(2) Uani 1 1 d .
H17 H 0.3326 0.0960 0.0838 0.121 Uiso 1 1 calc R
C18 C 0.2988(3) 0.1495(3) 0.0095(4) 0.111(2) Uani 1 1 d .
H18 H 0.3355 0.1515 0.0017 0.133 Uiso 1 1 calc R
C19 C 0.2481(3) 0.1794(2) -0.0283(3) 0.0916(16) Uani 1 1 d .
H19 H 0.2487 0.2002 -0.0629 0.110 Uiso 1 1 calc R
C20 C 0.1956(2) 0.1779(2) -0.0135(2) 0.0712(12) Uani 1 1 d .
H20 H 0.1609 0.1996 -0.0383 0.085 Uiso 1 1 calc R
C21 C 0.17040(17) 0.27727(18) 0.13216(18) 0.0507(10) Uani 1 1 d .
C22 C 0.1856(3) 0.3184(2) 0.3012(3) 0.0955(16) Uani 1 1 d .
H22 H 0.1432 0.3226 0.2800 0.115 Uiso 1 1 calc R
C23 C 0.2056(4) 0.2992(3) 0.3605(4) 0.132(3) Uani 1 1 d .
H23 H 0.1775 0.2917 0.3799 0.158 Uiso 1 1 calc R
C24 C 0.2683(5) 0.2911(4) 0.3913(3) 0.142(3) Uani 1 1 d .
H24 H 0.2825 0.2774 0.4316 0.170 Uiso 1 1 calc R
C25 C 0.3092(3) 0.3029(3) 0.3636(3) 0.1060(19) Uani 1 1 d .
H25 H 0.3515 0.2967 0.3838 0.127 Uiso 1 1 calc R
C26 C 0.2860(2) 0.3247(2) 0.3036(2) 0.0691(12) Uani 1 1 d .
C27 C 0.3262(2) 0.34341(19) 0.2704(2) 0.0647(12) Uani 1 1 d .
C28 C 0.3907(3) 0.3438(3) 0.2978(3) 0.1032(18) Uani 1 1 d .
H28 H 0.4101 0.3298 0.3377 0.124 Uiso 1 1 calc R
C29 C 0.4241(3) 0.3649(4) 0.2650(4) 0.146(3) Uani 1 1 d .
H29 H 0.4671 0.3659 0.2825 0.175 Uiso 1 1 calc R
C30 C 0.3959(3) 0.3848(4) 0.2067(3) 0.132(2) Uani 1 1 d .
H30 H 0.4190 0.3999 0.1843 0.158 Uiso 1 1 calc R
C31 C 0.3320(2) 0.3823(2) 0.1813(2) 0.0839(14) Uani 1 1 d .
H31 H 0.3125 0.3954 0.1411 0.101 Uiso 1 1 calc R
C32 C 0.16451(17) 0.43213(19) 0.15525(19) 0.0585(11) Uani 1 1 d .
C33 C 0.0085(2) 0.5059(2) 0.1445(2) 0.0753(13) Uani 1 1 d .
H33 H 0.0342 0.4934 0.1833 0.090 Uiso 1 1 calc R
C34 C -0.0525(3) 0.4849(2) 0.1212(3) 0.0948(18) Uani 1 1 d .
H34 H -0.0677 0.4595 0.1447 0.114 Uiso 1 1 calc R
C35 C -0.0894(3) 0.5016(3) 0.0646(3) 0.098(2) Uani 1 1 d .
H35 H -0.1301 0.4873 0.0486 0.118 Uiso 1 1 calc R
C36 C -0.0669(2) 0.5395(2) 0.0307(3) 0.0843(16) Uani 1 1 d .
H36 H -0.0921 0.5510 -0.0086 0.101 Uiso 1 1 calc R
C37 C -0.00593(18) 0.56108(18) 0.0552(2) 0.0595(11) Uani 1 1 d .
C38 C 0.0230(2) 0.60016(19) 0.02188(19) 0.0612(11) Uani 1 1 d .
C39 C -0.0091(2) 0.6247(2) -0.0362(2) 0.0854(15) Uani 1 1 d .
H39 H -0.0516 0.6185 -0.0551 0.103 Uiso 1 1 calc R
C40 C 0.0230(4) 0.6577(3) -0.0642(3) 0.109(2) Uani 1 1 d .
H40 H 0.0027 0.6738 -0.1031 0.131 Uiso 1 1 calc R
C41 C 0.0845(3) 0.6676(3) -0.0359(3) 0.1068(19) Uani 1 1 d .
H41 H 0.1065 0.6902 -0.0552 0.128 Uiso 1 1 calc R
C42 C 0.1144(2) 0.6437(2) 0.0221(2) 0.0806(14) Uani 1 1 d .
H42 H 0.1565 0.6513 0.0418 0.097 Uiso 1 1 calc R
C43 C 0.2470(2) 0.5798(2) 0.1386(2) 0.0689(12) Uani 1 1 d .
H43 H 0.2343 0.5509 0.1070 0.083 Uiso 1 1 calc R
C44 C 0.3078(2) 0.6007(2) 0.1599(2) 0.0766(13) Uani 1 1 d .
H44 H 0.3360 0.5851 0.1434 0.092 Uiso 1 1 calc R
C45 C 0.3258(2) 0.6438(2) 0.2048(2) 0.0764(14) Uani 1 1 d .
H45 H 0.3662 0.6589 0.2186 0.092 Uiso 1 1 calc R
C46 C 0.28443(18) 0.66517(19) 0.2298(2) 0.0624(11) Uani 1 1 d .
H46 H 0.2965 0.6949 0.2607 0.075 Uiso 1 1 calc R
C47 C 0.22434(16) 0.64230(16) 0.20866(17) 0.0468(9) Uani 1 1 d .
C48 C 0.17692(17) 0.65816(16) 0.23459(18) 0.0484(9) Uani 1 1 d .
C49 C 0.18695(19) 0.69848(18) 0.28294(19) 0.0600(11) Uani 1 1 d .
H49 H 0.2249 0.7186 0.3001 0.072 Uiso 1 1 calc R
C50 C 0.1406(2) 0.7088(2) 0.3058(2) 0.0719(13) Uani 1 1 d .
H50 H 0.1471 0.7352 0.3390 0.086 Uiso 1 1 calc R
C51 C 0.0843(2) 0.6796(2) 0.2787(2) 0.0776(14) Uani 1 1 d .
H51 H 0.0519 0.6862 0.2927 0.093 Uiso 1 1 calc R
C52 C 0.07743(19) 0.6403(2) 0.2305(2) 0.0681(12) Uani 1 1 d .
H52 H 0.0394 0.6206 0.2122 0.082 Uiso 1 1 calc R
F1 F 0.19020(15) 0.94515(19) 0.04297(17) 0.1397(14) Uani 1 1 d .
F2 F 0.2877(2) 0.9371(3) 0.0566(3) 0.206(3) Uani 1 1 d .
F3 F 0.22168(16) 0.88017(17) -0.01545(16) 0.1270(12) Uani 1 1 d .
F4 F 0.2256(4) 0.9823(2) -0.0259(3) 0.245(3) Uani 1 1 d .
F5 F 0.5362(2) 0.18585(17) 0.3976(2) 0.1725(18) Uani 1 1 d .
F6 F 0.56523(19) 0.2519(2) 0.47081(17) 0.1672(16) Uani 1 1 d .
F7 F 0.54134(18) 0.28490(17) 0.37661(18) 0.1481(14) Uani 1 1 d .
F8 F 0.47039(18) 0.2495(2) 0.4122(2) 0.193(2) Uani 1 1 d .
F9 F 0.5000 0.4994(5) 0.2500 0.313(6) Uani 1 2 d S
F10 F 0.4534(5) 0.5583(5) 0.1971(4) 0.152(4) Uani 0.50 1 d P
F11 F 0.5350(4) 0.5616(4) 0.2109(4) 0.148(3) Uani 0.50 1 d P
F12 F 0.5313(5) 0.6078(6) 0.2634(7) 0.238(7) Uani 0.50 1 d P
F13 F 0.0428(4) 0.3325(4) 0.3048(3) 0.182(3) Uani 0.67 1 d P
F14 F 0.0351(4) 0.3940(5) 0.2425(6) 0.252(5) Uani 0.67 1 d P
F15 F 0.0318(4) 0.3120(7) 0.2260(6) 0.293(7) Uani 0.67 1 d P
N1 N 0.06520(16) 0.09661(15) -0.00329(15) 0.0593(9) Uani 1 1 d .
N2 N 0.03933(15) 0.16070(14) 0.07802(16) 0.0592(9) Uani 1 1 d .
N3 N 0.1787(2) 0.08652(15) 0.12772(16) 0.0739(11) Uani 1 1 d .
N4 N 0.19198(14) 0.14685(14) 0.03488(16) 0.0571(9) Uani 1 1 d .
N5 N 0.15200(14) 0.23187(15) 0.10597(15) 0.0562(8) Uani 1 1 d .
N6 N 0.22488(18) 0.33132(15) 0.27221(18) 0.0670(10) Uani 1 1 d .
N7 N 0.29729(15) 0.36164(15) 0.21233(17) 0.0591(9) Uani 1 1 d .
N8 N 0.14595(15) 0.48186(16) 0.14385(17) 0.0665(10) Uani 1 1 d .
N9 N 0.03057(14) 0.54394(14) 0.11172(17) 0.0560(8) Uani 1 1 d .
N10 N 0.08414(16) 0.61021(14) 0.05056(15) 0.0575(9) Uani 1 1 d .
N11 N 0.20635(13) 0.60070(14) 0.16278(15) 0.0528(8) Uani 1 1 d .
N12 N 0.12202(13) 0.62879(14) 0.20827(15) 0.0527(8) Uani 1 1 d .

loop_
_atom_site_aniso_label
_atom_site_aniso_U_11
_atom_site_aniso_U_22
_atom_site_aniso_U_33
_atom_site_aniso_U_23
_atom_site_aniso_U_13
_atom_site_aniso_U_12
Cu1 0.0518(3) 0.0497(3) 0.0520(3) -0.0040(2) 0.0102(2) -0.0110(2)
Cu2 0.0506(3) 0.0454(3) 0.0695(4) -0.0073(2) 0.0082(3) 0.0024(2)
Cu3 0.0420(3) 0.0497(3) 0.0564(3) -0.0017(2) 0.0109(2) 0.0002(2)
B1 0.110(6) 0.145(8) 0.119(7) -0.050(6) 0.070(6) -0.056(5)
B2 0.068(4) 0.078(4) 0.070(4) 0.003(3) 0.018(3) -0.014(3)
B3 0.144(11) 0.063(6) 0.100(10) 0.000 0.014(10) 0.000
B4 0.27(3) 0.33(3) 0.111(15) 0.000 0.15(2) 0.000
C1 0.087(3) 0.061(3) 0.073(3) -0.014(3) 0.027(3) -0.022(2)
C2 0.125(5) 0.077(3) 0.069(4) -0.026(3) 0.028(3) -0.035(3)
C3 0.121(5) 0.086(4) 0.074(4) -0.024(3) 0.006(4) -0.045(4)
C4 0.077(4) 0.082(3) 0.082(4) -0.009(3) 0.003(3) -0.030(3)
C5 0.064(3) 0.053(2) 0.058(3) 0.007(2) 0.008(2) -0.017(2)
C6 0.059(3) 0.052(2) 0.067(3) 0.011(2) 0.014(2) -0.008(2)
C7 0.060(3) 0.076(3) 0.106(5) 0.011(3) 0.027(3) -0.014(2)
C8 0.087(4) 0.090(4) 0.133(6) 0.013(4) 0.064(4) -0.007(3)
C9 0.114(5) 0.075(3) 0.107(5) 0.005(3) 0.070(4) -0.010(3)
C10 0.081(4) 0.080(3) 0.074(4) -0.002(3) 0.036(3) -0.014(3)
C11 0.162(6) 0.069(3) 0.063(4) -0.005(3) 0.008(4) -0.046(4)
C12 0.245(9) 0.056(4) 0.053(4) 0.007(3) -0.012(5) -0.029(5)
C13 0.210(6) 0.080(4) 0.086(5) -0.007(3) -0.034(5) 0.040(5)
C14 0.187(5) 0.077(4) 0.077(4) -0.010(3) -0.024(4) 0.050(4)
C15 0.099(4) 0.054(3) 0.069(4) -0.016(3) -0.010(3) 0.011(3)
C16 0.073(3) 0.058(3) 0.068(3) -0.019(2) 0.003(3) 0.008(2)
C17 0.063(4) 0.095(4) 0.130(6) -0.033(4) 0.015(4) 0.026(3)
C18 0.079(5) 0.113(5) 0.152(7) -0.040(5) 0.054(5) -0.008(4)
C19 0.089(4) 0.081(4) 0.122(5) -0.016(3) 0.058(4) -0.016(3)
C20 0.070(3) 0.061(3) 0.087(4) -0.001(3) 0.033(3) -0.006(2)
C21 0.043(2) 0.047(2) 0.055(3) 0.004(2) 0.0090(19) 0.0041(18)
C22 0.110(5) 0.094(4) 0.098(5) -0.009(4) 0.057(4) 0.002(3)
C23 0.183(8) 0.134(6) 0.123(7) -0.009(5) 0.109(6) 0.000(6)
C24 0.194(9) 0.158(7) 0.080(5) -0.003(5) 0.058(6) 0.012(7)
C25 0.128(5) 0.117(5) 0.062(4) 0.000(3) 0.020(4) 0.012(4)
C26 0.075(3) 0.062(3) 0.060(3) -0.012(2) 0.011(3) 0.002(2)
C27 0.053(3) 0.061(3) 0.067(3) -0.015(2) 0.006(2) -0.002(2)
C28 0.068(4) 0.133(5) 0.086(4) -0.010(4) -0.001(3) -0.003(3)
C29 0.053(4) 0.238(9) 0.127(7) -0.002(6) 0.007(4) -0.031(4)
C30 0.078(5) 0.201(7) 0.118(6) -0.006(5) 0.037(4) -0.036(5)
C31 0.066(3) 0.097(4) 0.085(4) -0.006(3) 0.023(3) -0.016(3)
C32 0.046(2) 0.053(3) 0.064(3) -0.013(2) 0.004(2) -0.0036(19)
C33 0.067(3) 0.068(3) 0.095(4) -0.001(3) 0.033(3) -0.005(2)
C34 0.076(4) 0.074(3) 0.155(6) -0.016(4) 0.067(4) -0.014(3)
C35 0.058(4) 0.087(4) 0.150(6) -0.047(4) 0.038(4) -0.007(3)
C36 0.050(3) 0.080(3) 0.106(4) -0.035(3) 0.007(3) 0.009(3)
C37 0.044(2) 0.053(2) 0.073(3) -0.018(2) 0.010(2) 0.0074(19)
C38 0.067(3) 0.055(2) 0.051(3) -0.010(2) 0.008(2) 0.019(2)
C39 0.088(4) 0.080(3) 0.066(4) -0.001(3) 0.000(3) 0.026(3)
C40 0.147(6) 0.098(4) 0.066(4) 0.018(3) 0.017(4) 0.034(4)
C41 0.138(6) 0.097(4) 0.091(5) 0.031(4) 0.049(4) 0.009(4)
C42 0.088(4) 0.074(3) 0.079(4) 0.019(3) 0.030(3) 0.000(3)
C43 0.058(3) 0.078(3) 0.075(3) -0.008(2) 0.028(2) 0.004(2)
C44 0.052(3) 0.099(4) 0.086(4) -0.006(3) 0.033(3) 0.006(3)
C45 0.046(3) 0.096(4) 0.084(4) 0.002(3) 0.019(3) -0.012(2)
C46 0.049(3) 0.069(3) 0.062(3) 0.001(2) 0.011(2) -0.005(2)
C47 0.043(2) 0.043(2) 0.050(2) 0.0057(18) 0.0103(18) -0.0004(17)
C48 0.045(2) 0.042(2) 0.051(2) 0.0028(18) 0.0085(19) -0.0014(17)
C49 0.059(3) 0.051(2) 0.061(3) -0.004(2) 0.010(2) -0.012(2)
C50 0.070(3) 0.075(3) 0.066(3) -0.020(2) 0.019(3) -0.005(2)
C51 0.062(3) 0.094(3) 0.082(4) -0.029(3) 0.033(3) -0.008(3)
C52 0.046(3) 0.080(3) 0.075(3) -0.025(3) 0.018(2) -0.007(2)
F1 0.098(2) 0.201(4) 0.135(3) -0.073(3) 0.059(2) -0.048(2)
F2 0.106(3) 0.242(5) 0.278(7) -0.110(5) 0.081(4) -0.071(3)
F3 0.150(3) 0.126(3) 0.117(3) -0.040(2) 0.061(2) -0.040(2)
F4 0.487(11) 0.120(4) 0.237(6) 0.003(4) 0.263(7) 0.023(5)
F5 0.295(6) 0.094(3) 0.176(4) -0.027(3) 0.142(4) -0.030(3)
F6 0.167(4) 0.212(4) 0.095(3) -0.027(3) 0.013(3) -0.058(3)
F7 0.171(4) 0.134(3) 0.151(4) 0.053(3) 0.072(3) -0.013(2)
F8 0.101(3) 0.246(5) 0.244(5) 0.105(4) 0.075(3) 0.044(3)
F9 0.468(17) 0.199(9) 0.263(12) 0.000 0.122(12) 0.000
F10 0.141(8) 0.167(8) 0.092(6) -0.051(5) -0.025(5) 0.028(6)
F11 0.190(9) 0.158(8) 0.131(7) -0.032(6) 0.099(7) -0.034(6)
F12 0.195(13) 0.279(14) 0.243(17) -0.138(15) 0.082(15) -0.130(11)
F13 0.197(9) 0.249(8) 0.116(6) 0.046(6) 0.074(5) 0.021(6)
F14 0.227(10) 0.255(11) 0.259(12) 0.133(10) 0.070(9) -0.008(7)
F15 0.159(8) 0.411(17) 0.302(13) -0.217(13) 0.075(8) -0.087(9)
N1 0.066(2) 0.053(2) 0.054(2) -0.0048(17) 0.0160(18) -0.0181(17)
N2 0.062(2) 0.058(2) 0.056(2) 0.0014(17) 0.0185(18) -0.0120(17)
N3 0.107(3) 0.046(2) 0.046(2) 0.0011(17) 0.001(2) -0.019(2)
N4 0.048(2) 0.0489(19) 0.066(2) -0.0049(17) 0.0096(17) -0.0019(15)
N5 0.052(2) 0.051(2) 0.058(2) -0.0003(17) 0.0094(17) -0.0035(16)
N6 0.076(3) 0.057(2) 0.073(3) -0.0079(18) 0.033(2) 0.0056(18)
N7 0.049(2) 0.059(2) 0.062(2) -0.0085(18) 0.0116(19) -0.0031(16)
N8 0.053(2) 0.050(2) 0.080(3) -0.0053(19) 0.0038(18) 0.0053(17)
N9 0.046(2) 0.0479(19) 0.071(3) -0.0043(18) 0.0174(18) 0.0013(15)
N10 0.059(2) 0.051(2) 0.059(2) 0.0014(17) 0.0164(19) 0.0054(16)
N11 0.0429(19) 0.0561(19) 0.058(2) 0.0012(17) 0.0172(16) 0.0018(15)
N12 0.0374(18) 0.0564(19) 0.060(2) -0.0059(16) 0.0116(16) 0.0017(15)

loop_
_atom_type_symbol
_atom_type_description
_atom_type_scat_dispersion_real
_atom_type_scat_dispersion_imag
_atom_type_scat_source
C C 0.0033 0.0016 'International Tables Vol C Tables 4.2.6.8 and 6.1.1.4'
H H 0.0000 0.0000 'International Tables Vol C Tables 4.2.6.8 and 6.1.1.4'
B B 0.0013 0.0007 'International Tables Vol C Tables 4.2.6.8 and 6.1.1.4'
N N 0.0061 0.0033 'International Tables Vol C Tables 4.2.6.8 and 6.1.1.4'
F F 0.0171 0.0103 'International Tables Vol C Tables 4.2.6.8 and 6.1.1.4'
Cu Cu 0.3201 1.2651 'International Tables Vol C Tables 4.2.6.8 and 6.1.1.4'

loop_
_geom_angle_atom_site_label_1
_geom_angle_atom_site_label_2
_geom_angle_atom_site_label_3
_geom_angle
_geom_angle_site_symmetry_1
_geom_angle_site_symmetry_3
N5 Cu1 N2 93.48(13) . .
N5 Cu1 N1 160.78(13) . .
N2 Cu1 N1 80.62(14) . .
N5 Cu1 N4 90.63(13) . .
N2 Cu1 N4 173.63(14) . .
N1 Cu1 N4 93.94(14) . .
N5 Cu1 N3 98.65(12) . .
N2 Cu1 N3 107.39(16) . .
N1 Cu1 N3 100.57(13) . .
N4 Cu1 N3 76.74(16) . .
C32 Cu2 C21 124.32(16) . .
C32 Cu2 N7 107.90(14) . .
C21 Cu2 N7 114.81(14) . .
C32 Cu2 N6 114.15(15) . .
C21 Cu2 N6 109.14(15) . .
N7 Cu2 N6 76.79(15) . .
N8 Cu3 N9 90.75(13) . .
N8 Cu3 N11 92.07(13) . .
N9 Cu3 N11 177.16(13) . .
N8 Cu3 N12 126.70(14) . .
N9 Cu3 N12 98.40(13) . .
N11 Cu3 N12 79.61(13) . .
N8 Cu3 N10 118.23(14) . .
N9 Cu3 N10 79.95(14) . .
N11 Cu3 N10 99.00(13) . .
N12 Cu3 N10 115.06(12) . .
F4 B1 F1 114.1(9) . .
F4 B1 F3 111.4(7) . .
F1 B1 F3 112.8(6) . .
F4 B1 F2 107.9(7) . .
F1 B1 F2 105.2(7) . .
F3 B1 F2 104.8(8) . .
F5 B2 F7 111.8(5) . .
F5 B2 F6 107.0(5) . .
F7 B2 F6 110.8(5) . .
F5 B2 F8 108.4(5) . .
F7 B2 F8 113.0(5) . .
F6 B2 F8 105.4(5) . .
F12 B3 F12 66.3(15) . 2_655
F12 B3 F9 146.8(7) . .
F12 B3 F9 146.8(7) 2_655 .
F12 B3 F10 64.6(7) . 2_655
F12 B3 F10 117.3(13) 2_655 2_655
F9 B3 F10 89.0(7) . 2_655
F12 B3 F10 117.3(13) . .
F12 B3 F10 64.6(7) 2_655 .
F9 B3 F10 89.0(7) . .
F10 B3 F10 178.0(14) 2_655 .
F12 B3 F11 73.7(7) . .
F12 B3 F11 102.9(9) 2_655 .
F9 B3 F11 92.0(6) . .
F10 B3 F11 98.4(6) 2_655 .
F10 B3 F11 81.7(6) . .
F12 B3 F11 102.9(9) . 2_655
F12 B3 F11 73.7(7) 2_655 2_655
F9 B3 F11 92.0(6) . 2_655
F10 B3 F11 81.7(6) 2_655 2_655
F10 B3 F11 98.4(6) . 2_655
F11 B3 F11 176.1(12) . 2_655
F14 B4 F14 87(3) . 2
F14 B4 F15 85.6(7) . .
F14 B4 F15 163(2) 2 .
F14 B4 F15 163(2) . 2
F14 B4 F15 85.6(7) 2 2
F15 B4 F15 105(3) . 2
F14 B4 F13 93.0(10) . .
F14 B4 F13 110.6(11) 2 .
F15 B4 F13 84.6(16) . .
F15 B4 F13 76.0(11) 2 .
F14 B4 F13 110.6(11) . 2
F14 B4 F13 93.0(10) 2 2
F15 B4 F13 76.0(11) . 2
F15 B4 F13 84.6(16) 2 2
F13 B4 F13 148(3) . 2
N1 C1 C2 122.0(5) . .
N1 C1 H1 119.0 . .
C2 C1 H1 119.0 . .
C3 C2 C1 118.3(5) . .
C3 C2 H2 120.8 . .
C1 C2 H2 120.8 . .
C2 C3 C4 121.4(5) . .
C2 C3 H3 119.3 . .
C4 C3 H3 119.3 . .
C3 C4 C5 117.8(5) . .
C3 C4 H4 121.1 . .
C5 C4 H4 121.1 . .
N1 C5 C4 120.9(5) . .
N1 C5 C6 115.0(4) . .
C4 C5 C6 124.1(5) . .
N2 C6 C7 121.1(4) . .
N2 C6 C5 114.5(4) . .
C7 C6 C5 124.3(4) . .
C8 C7 C6 119.4(5) . .
C8 C7 H7 120.3 . .
C6 C7 H7 120.3 . .
C7 C8 C9 119.5(5) . .
C7 C8 H8 120.3 . .
C9 C8 H8 120.3 . .
C8 C9 C10 118.5(5) . .
C8 C9 H9 120.7 . .
C10 C9 H9 120.7 . .
N2 C10 C9 123.2(5) . .
N2 C10 H10 118.4 . .
C9 C10 H10 118.4 . .
N3 C11 C12 121.3(7) . .
N3 C11 H11 119.3 . .
C12 C11 H11 119.3 . .
C13 C12 C11 116.7(7) . .
C13 C12 H12 121.6 . .
C11 C12 H12 121.6 . .
C12 C13 C14 122.8(8) . .
C12 C13 H13 118.6 . .
C14 C13 H13 118.6 . .
C13 C14 C15 117.9(8) . .
C13 C14 H14 121.1 . .
C15 C14 H14 121.1 . .
N3 C15 C14 121.3(6) . .
N3 C15 C16 115.9(4) . .
C14 C15 C16 122.7(7) . .
N4 C16 C17 120.3(5) . .
N4 C16 C15 115.6(5) . .
C17 C16 C15 124.1(5) . .
C18 C17 C16 118.7(5) . .
C18 C17 H17 120.7 . .
C16 C17 H17 120.7 . .
C19 C18 C17 121.5(6) . .
C19 C18 H18 119.2 . .
C17 C18 H18 119.2 . .
C18 C19 C20 117.4(6) . .
C18 C19 H19 121.3 . .
C20 C19 H19 121.3 . .
N4 C20 C19 123.4(5) . .
N4 C20 H20 118.3 . .
C19 C20 H20 118.3 . .
N5 C21 Cu2 177.8(4) . .
N6 C22 C23 122.2(6) . .
N6 C22 H22 118.9 . .
C23 C22 H22 118.9 . .
C22 C23 C24 118.8(7) . .
C22 C23 H23 120.6 . .
C24 C23 H23 120.6 . .
C25 C24 C23 120.7(7) . .
C25 C24 H24 119.6 . .
C23 C24 H24 119.6 . .
C24 C25 C26 117.7(6) . .
C24 C25 H25 121.2 . .
C26 C25 H25 121.2 . .
N6 C26 C25 122.5(5) . .
N6 C26 C27 114.8(4) . .
C25 C26 C27 122.7(5) . .
N7 C27 C28 121.8(5) . .
N7 C27 C26 116.1(4) . .
C28 C27 C26 122.1(5) . .
C29 C28 C27 118.3(6) . .
C29 C28 H28 120.9 . .
C27 C28 H28 120.9 . .
C28 C29 C30 120.9(6) . .
C28 C29 H29 119.6 . .
C30 C29 H29 119.6 . .
C29 C30 C31 118.6(6) . .
C29 C30 H30 120.7 . .
C31 C30 H30 120.7 . .
N7 C31 C30 122.3(5) . .
N7 C31 H31 118.8 . .
C30 C31 H31 118.8 . .
N8 C32 Cu2 176.2(4) . .
N9 C33 C34 120.8(5) . .
N9 C33 H33 119.6 . .
C34 C33 H33 119.6 . .
C35 C34 C33 119.9(6) . .
C35 C34 H34 120.1 . .
C33 C34 H34 120.1 . .
C34 C35 C36 119.6(6) . .
C34 C35 H35 120.2 . .
C36 C35 H35 120.2 . .
C35 C36 C37 119.8(5) . .
C35 C36 H36 120.1 . .
C37 C36 H36 120.1 . .
N9 C37 C36 120.0(5) . .
N9 C37 C38 116.0(4) . .
C36 C37 C38 123.9(5) . .
N10 C38 C39 121.4(5) . .
N10 C38 C37 115.1(4) . .
C39 C38 C37 123.4(5) . .
C40 C39 C38 118.4(5) . .
C40 C39 H39 120.8 . .
C38 C39 H39 120.8 . .
C41 C40 C39 120.4(6) . .
C41 C40 H40 119.8 . .
C39 C40 H40 119.8 . .
C40 C41 C42 119.5(6) . .
C40 C41 H41 120.2 . .
C42 C41 H41 120.2 . .
N10 C42 C41 121.5(5) . .
N10 C42 H42 119.2 . .
C41 C42 H42 119.2 . .
N11 C43 C44 121.0(4) . .
N11 C43 H43 119.5 . .
C44 C43 H43 119.5 . .
C45 C44 C43 119.4(4) . .
C45 C44 H44 120.3 . .
C43 C44 H44 120.3 . .
C44 C45 C46 119.8(4) . .
C44 C45 H45 120.1 . .
C46 C45 H45 120.1 . .
C45 C46 C47 119.5(4) . .
C45 C46 H46 120.2 . .
C47 C46 H46 120.2 . .
N11 C47 C46 120.3(4) . .
N11 C47 C48 114.9(3) . .
C46 C47 C48 124.8(4) . .
N12 C48 C49 121.5(4) . .
N12 C48 C47 114.8(3) . .
C49 C48 C47 123.6(3) . .
C50 C49 C48 119.7(4) . .
C50 C49 H49 120.2 . .
C48 C49 H49 120.2 . .
C49 C50 C51 119.0(4) . .
C49 C50 H50 120.5 . .
C51 C50 H50 120.5 . .
C52 C51 C50 118.2(4) . .
C52 C51 H51 120.9 . .
C50 C51 H51 120.9 . .
N12 C52 C51 123.8(4) . .
N12 C52 H52 118.1 . .
C51 C52 H52 118.1 . .
B3 F10 F12 54.9(6) . 2_655
B3 F12 F12 56.8(7) . 2_655
B3 F12 F10 60.6(7) . 2_655
F12 F12 F10 106.7(11) 2_655 2_655
B4 F13 F15 51.6(9) . 2
B4 F14 F14 46.6(15) . 2
B4 F15 F13 52.4(5) . 2
C1 N1 C5 119.5(4) . .
C1 N1 Cu1 126.3(3) . .
C5 N1 Cu1 114.2(3) . .
C10 N2 C6 118.4(4) . .
C10 N2 Cu1 126.8(3) . .
C6 N2 Cu1 114.7(3) . .
C11 N3 C15 119.9(5) . .
C11 N3 Cu1 128.0(4) . .
C15 N3 Cu1 111.9(3) . .
C16 N4 C20 118.4(4) . .
C16 N4 Cu1 119.1(3) . .
C20 N4 Cu1 122.3(3) . .
C21 N5 Cu1 178.2(3) . .
C22 N6 C26 117.9(5) . .
C22 N6 Cu2 126.1(4) . .
C26 N6 Cu2 115.6(3) . .
C31 N7 C27 118.1(4) . .
C31 N7 Cu2 126.4(3) . .
C27 N7 Cu2 115.5(3) . .
C32 N8 Cu3 171.6(4) . .
C33 N9 C37 119.9(4) . .
C33 N9 Cu3 124.0(3) . .
C37 N9 Cu3 115.7(3) . .
C42 N10 C38 118.7(4) . .
C42 N10 Cu3 128.2(3) . .
C38 N10 Cu3 113.1(3) . .
C43 N11 C47 119.9(3) . .
C43 N11 Cu3 123.4(3) . .
C47 N11 Cu3 116.7(2) . .
C52 N12 C48 117.8(3) . .
C52 N12 Cu3 128.3(3) . .
C48 N12 Cu3 113.9(2) . .

loop_
_geom_bond_atom_site_label_1
_geom_bond_atom_site_label_2
_geom_bond_distance
_geom_bond_site_symmetry_2
Cu1 N5 1.966(3) .
Cu1 N2 1.994(3) .
Cu1 N1 2.004(3) .
Cu1 N4 2.025(3) .
Cu1 N3 2.224(4) .
Cu2 C32 1.908(4) .
Cu2 C21 1.909(4) .
Cu2 N7 2.108(3) .
Cu2 N6 2.112(4) .
Cu3 N8 1.980(3) .
Cu3 N9 1.997(3) .
Cu3 N11 1.997(3) .
Cu3 N12 2.070(3) .
Cu3 N10 2.083(3) .
B1 F4 1.298(10) .
B1 F1 1.326(7) .
B1 F3 1.374(8) .
B1 F2 1.399(10) .
B2 F5 1.322(6) .
B2 F7 1.325(6) .
B2 F6 1.339(6) .
B2 F8 1.340(6) .
B3 F12 1.240(12) .
B3 F12 1.240(12) 2_655
B3 F9 1.286(13) .
B3 F10 1.321(8) 2_655
B3 F10 1.321(8) .
B3 F11 1.423(8) .
B3 F11 1.423(8) 2_655
B4 F14 1.29(3) .
B4 F14 1.29(3) 2
B4 F15 1.35(2) .
B4 F15 1.35(2) 2
B4 F13 1.365(12) .
B4 F13 1.365(12) 2
C1 N1 1.337(5) .
C1 C2 1.377(6) .
C1 H1 0.9300 .
C2 C3 1.353(7) .
C2 H2 0.9300 .
C3 C4 1.373(7) .
C3 H3 0.9300 .
C4 C5 1.394(6) .
C4 H4 0.9300 .
C5 N1 1.347(5) .
C5 C6 1.458(6) .
C6 N2 1.350(5) .
C6 C7 1.397(6) .
C7 C8 1.363(7) .
C7 H7 0.9300 .
C8 C9 1.375(7) .
C8 H8 0.9300 .
C9 C10 1.377(6) .
C9 H9 0.9300 .
C10 N2 1.329(5) .
C10 H10 0.9300 .
C11 N3 1.349(6) .
C11 C12 1.409(8) .
C11 H11 0.9300 .
C12 C13 1.366(10) .
C12 H12 0.9300 .
C13 C14 1.373(10) .
C13 H13 0.9300 .
C14 C15 1.376(7) .
C14 H14 0.9300 .
C15 N3 1.357(6) .
C15 C16 1.464(7) .
C16 N4 1.344(5) .
C16 C17 1.408(7) .
C17 C18 1.356(8) .
C17 H17 0.9300 .
C18 C19 1.352(8) .
C18 H18 0.9300 .
C19 C20 1.375(6) .
C19 H19 0.9300 .
C20 N4 1.344(5) .
C20 H20 0.9300 .
C21 N5 1.148(4) .
C22 N6 1.343(6) .
C22 C23 1.363(8) .
C22 H22 0.9300 .
C23 C24 1.379(9) .
C23 H23 0.9300 .
C24 C25 1.349(9) .
C24 H24 0.9300 .
C25 C26 1.393(7) .
C25 H25 0.9300 .
C26 N6 1.348(5) .
C26 C27 1.464(6) .
C27 N7 1.342(5) .
C27 C28 1.397(6) .
C28 C29 1.351(8) .
C28 H28 0.9300 .
C29 C30 1.355(9) .
C29 H29 0.9300 .
C30 C31 1.381(7) .
C30 H30 0.9300 .
C31 N7 1.337(5) .
C31 H31 0.9300 .
C32 N8 1.145(4) .
C33 N9 1.340(5) .
C33 C34 1.391(6) .
C33 H33 0.9300 .
C34 C35 1.344(8) .
C34 H34 0.9300 .
C35 C36 1.363(8) .
C35 H35 0.9300 .
C36 C37 1.397(6) .
C36 H36 0.9300 .
C37 N9 1.343(5) .
C37 C38 1.459(6) .
C38 N10 1.348(5) .
C38 C39 1.399(6) .
C39 C40 1.354(8) .
C39 H39 0.9300 .
C40 C41 1.352(8) .
C40 H40 0.9300 .
C41 C42 1.384(7) .
C41 H41 0.9300 .
C42 N10 1.334(5) .
C42 H42 0.9300 .
C43 N11 1.336(5) .
C43 C44 1.387(6) .
C43 H43 0.9300 .
C44 C45 1.348(6) .
C44 H44 0.9300 .
C45 C46 1.366(6) .
C45 H45 0.9300 .
C46 C47 1.386(5) .
C46 H46 0.9300 .
C47 N11 1.344(5) .
C47 C48 1.470(5) .
C48 N12 1.352(4) .
C48 C49 1.377(5) .
C49 C50 1.376(5) .
C49 H49 0.9300 .
C50 C51 1.377(6) .
C50 H50 0.9300 .
C51 C52 1.372(6) .
C51 H51 0.9300 .
C52 N12 1.333(5) .
C52 H52 0.9300 .
F10 F12 1.370(16) 2_655
F12 F12 1.36(2) 2_655
F12 F10 1.370(16) 2_655
F13 F15 1.671(12) 2
F14 F14 1.78(2) 2
F15 F13 1.671(12) 2
